data_4302633
loop_
_publ_author_name
'Sungjun Hong'
'Aalo K. Gupta'
'William B. Tolman'

_publ_section_title
;
Intermediates in Reactions of Copper(I) Complexes with N-Oxides: From the
Formation of Stable Adducts to Oxo Transfer
;
_journal_name_full 'Inorganic Chemistry'
_journal_page_first 6323
_journal_page_last 6325
_journal_paper_doi 10.1021/ic900435p
_journal_volume 48
_journal_year 2009
_chemical_formula_moiety 'C60 H94 Cu2 N12 O7'
_chemical_formula_sum 'C60 H94 Cu2 N12 O7'
_chemical_formula_weight 1222.55
_chemical_name_common 08227a
_chemical_name_systematic
; 
 ? 
;
_space_group_IT_number 14
_symmetry_cell_setting monoclinic
_symmetry_space_group_name_Hall '-P 2ybc'
_symmetry_space_group_name_H-M 'P 1 21/c 1'
_atom_sites_solution_hydrogens geom
_atom_sites_solution_primary direct
_atom_sites_solution_secondary difmap
_audit_creation_method SHELXL-97
_cell_angle_alpha 90.00
_cell_angle_beta 110.371(2)
_cell_angle_gamma 90.00
_cell_formula_units_Z 2
_cell_length_a 16.7649(14)
_cell_length_b 10.8596(9)
_cell_length_c 19.0628(16)
_cell_measurement_reflns_used 3166
_cell_measurement_temperature 173(2)
_cell_measurement_theta_max 24.84
_cell_measurement_theta_min 2.34
_cell_volume 3253.5(5)
_computing_cell_refinement SAINT,Bruker
_computing_data_collection SMART,Bruker
_computing_data_reduction SAINT,Bruker
_computing_molecular_graphics SHELXTL,Bruker
_computing_structure_refinement 'SHELXL-97 (Sheldrick, 1997)'
_computing_structure_solution 'SHELXS-97 (Sheldrick, 1990)'
_diffrn_ambient_temperature 173(2)
_diffrn_measured_fraction_theta_full 0.999
_diffrn_measured_fraction_theta_max 0.999
_diffrn_measurement_device_type 'Bruker SMART Platform CCD'
_diffrn_measurement_method 'area detector,omega scans per phi'
_diffrn_radiation_monochromator graphite
_diffrn_radiation_source 'normal-focus sealed tube'
_diffrn_radiation_type MoK\a
_diffrn_radiation_wavelength 0.71073
_diffrn_reflns_av_R_equivalents 0.0470
_diffrn_reflns_av_sigmaI/netI 0.0356
_diffrn_reflns_limit_h_max 19
_diffrn_reflns_limit_h_min -19
_diffrn_reflns_limit_k_max 12
_diffrn_reflns_limit_k_min -12
_diffrn_reflns_limit_l_max 22
_diffrn_reflns_limit_l_min -22
_diffrn_reflns_number 26227
_diffrn_reflns_theta_full 25.04
_diffrn_reflns_theta_max 25.04
_diffrn_reflns_theta_min 2.19
_exptl_absorpt_coefficient_mu 0.711
_exptl_absorpt_correction_T_max 1.000000
_exptl_absorpt_correction_T_min 0.869066
_exptl_absorpt_correction_type multi-scan
_exptl_absorpt_process_details SADABS,R.Blessing,1995
_exptl_crystal_colour brown
_exptl_crystal_density_diffrn 1.248
_exptl_crystal_density_method 'not measured'
_exptl_crystal_description block
_exptl_crystal_F_000 1304
_exptl_crystal_size_max 0.5
_exptl_crystal_size_mid 0.4
_exptl_crystal_size_min 0.3
_refine_diff_density_max 0.667
_refine_diff_density_min -0.421
_refine_diff_density_rms 0.055
_refine_ls_extinction_method none
_refine_ls_goodness_of_fit_ref 1.058
_refine_ls_hydrogen_treatment constr
_refine_ls_matrix_type full
_refine_ls_number_parameters 390
_refine_ls_number_reflns 5748
_refine_ls_number_restraints 34
_refine_ls_restrained_S_all 1.058
_refine_ls_R_factor_all 0.0523
_refine_ls_R_factor_gt 0.0390
_refine_ls_shift/su_max 0.001
_refine_ls_shift/su_mean 0.000
_refine_ls_structure_factor_coef Fsqd
_refine_ls_weighting_details 'calc w=1/[\s^2^(Fo^2^)+(0.0630P)^2^+0.9800P] where P=(Fo^2^+2Fc^2^)/3'
_refine_ls_weighting_scheme calc
_refine_ls_wR_factor_gt 0.1058
_refine_ls_wR_factor_ref 0.1131
_reflns_number_gt 4593
_reflns_number_total 5748
_reflns_threshold_expression >2sigma(I)
_cod_data_source_file ic900435p_si_001_5.cif
_cod_data_source_block 08277a
_cod_depositor_comments
;
The following automatic conversions were performed:
'_symmetry_cell_setting' value 'Monoclinic' changed to 'monoclinic'
according to '/home/saulius/struct/CIF-dictionaries/cif_core.dic'
dictionary named 'cif_core.dic' version 2.4.1 from 2010-06-29.

Automatic conversion script
Id: cif_fix_enum 1527 2010-12-29 10:47:43Z saulius 
;
_cod_database_code 4302633

loop_
_symmetry_equiv_pos_as_xyz
'x, y, z'
'-x, y+1/2, -z+1/2'
'-x, -y, -z'
'x, -y-1/2, z-1/2'

loop_
_atom_site_label
_atom_site_type_symbol
_atom_site_fract_x
_atom_site_fract_y
_atom_site_fract_z
_atom_site_U_iso_or_equiv
_atom_site_adp_type
_atom_site_occupancy
_atom_site_symmetry_multiplicity
_atom_site_calc_flag
_atom_site_refinement_flags
_atom_site_disorder_assembly
_atom_site_disorder_group
Cu1 Cu 0.304868(17) 0.21024(3) 0.331715(16) 0.03313(12) Uani 1 1 d . . .
N3 N 0.33334(11) 0.19900(17) 0.44251(10) 0.0266(4) Uani 1 1 d . . .
N4 N 0.30400(11) 0.11758(17) 0.47698(10) 0.0267(4) Uani 1 1 d . . .
C17 C 0.37940(14) 0.2956(2) 0.49276(13) 0.0274(5) Uani 1 1 d . . .
N1 N 0.21974(12) 0.08569(18) 0.31412(11) 0.0317(5) Uani 1 1 d . . .
N2 N 0.20562(12) 0.01508(18) 0.36344(11) 0.0309(4) Uani 1 1 d . . .
O1 O 0.36520(11) 0.32262(18) 0.29354(9) 0.0442(5) Uani 1 1 d . . .
O3 O 0.26517(12) -0.05813(17) 0.55015(10) 0.0468(5) Uani 1 1 d . . .
N5 N 0.23370(13) -0.06613(19) 0.48203(12) 0.0358(5) Uani 1 1 d . . .
C1 C 0.25272(14) 0.0287(2) 0.43570(13) 0.0281(5) Uani 1 1 d . . .
C22 C 0.46555(14) 0.2776(2) 0.53470(13) 0.0302(5) Uani 1 1 d . . .
C5 C 0.15518(15) 0.0685(2) 0.24078(13) 0.0374(6) Uani 1 1 d . . .
O2 O 0.18840(15) -0.15289(19) 0.45082(11) 0.0606(6) Uani 1 1 d . . .
C18 C 0.33739(15) 0.4063(2) 0.49367(14) 0.0329(5) Uani 1 1 d . . .
N6 N 0.34423(15) 0.3353(2) 0.21617(12) 0.0507(6) Uani 1 1 d . . .
C19 C 0.38349(16) 0.4995(2) 0.54026(14) 0.0377(6) Uani 1 1 d . . .
H19A H 0.3562 0.5753 0.5426 0.045 Uiso 1 1 calc R . .
C6 C 0.08745(15) 0.1541(3) 0.21739(15) 0.0424(6) Uani 1 1 d . . .
C20 C 0.46814(17) 0.4841(2) 0.58323(14) 0.0389(6) Uani 1 1 d . . .
H20A H 0.4985 0.5487 0.6150 0.047 Uiso 1 1 calc R . .
C26 C 0.51088(15) 0.1602(2) 0.52760(14) 0.0339(5) Uani 1 1 d . . .
H26A H 0.4677 0.0926 0.5140 0.041 Uiso 1 1 calc R . .
C10 C 0.16530(16) -0.0268(3) 0.19595(15) 0.0426(6) Uani 1 1 d . . .
C21 C 0.50867(16) 0.3751(2) 0.58010(14) 0.0369(6) Uani 1 1 d . . .
H21A H 0.5672 0.3658 0.6094 0.044 Uiso 1 1 calc R . .
C14 C 0.23898(18) -0.1156(3) 0.22264(16) 0.0486(7) Uani 1 1 d . . .
H14A H 0.2840 -0.0745 0.2652 0.058 Uiso 1 1 calc R . .
C7 C 0.02764(18) 0.1383(3) 0.14614(16) 0.0535(8) Uani 1 1 d . . .
H7A H -0.0190 0.1935 0.1282 0.064 Uiso 1 1 calc R . .
C8 C 0.03558(18) 0.0437(3) 0.10163(16) 0.0552(8) Uani 1 1 d . . .
H8A H -0.0065 0.0342 0.0534 0.066 Uiso 1 1 calc R . .
C23 C 0.24430(16) 0.4232(2) 0.44592(16) 0.0443(7) Uani 1 1 d . . .
H23A H 0.2334 0.3673 0.4019 0.053 Uiso 1 1 calc R . .
C9 C 0.1021(2) -0.0381(3) 0.12425(16) 0.0558(8) Uani 1 1 d . . .
H9A H 0.1057 -0.1023 0.0917 0.067 Uiso 1 1 calc R . .
C28 C 0.58105(17) 0.1230(3) 0.59978(16) 0.0512(7) Uani 1 1 d . . .
H28A H 0.5589 0.1238 0.6410 0.077 Uiso 1 1 calc R . .
H28B H 0.6285 0.1812 0.6105 0.077 Uiso 1 1 calc R . .
H28C H 0.6010 0.0399 0.5943 0.077 Uiso 1 1 calc R . .
C11 C 0.07736(18) 0.2532(3) 0.26853(18) 0.0529(7) Uani 1 1 d . . .
H11A H 0.1357 0.2761 0.3029 0.063 Uiso 1 1 calc R . .
C16 C 0.2147(2) -0.2333(3) 0.2539(2) 0.0686(9) Uani 1 1 d . . .
H16A H 0.2643 -0.2878 0.2719 0.103 Uiso 1 1 calc R . .
H16B H 0.1688 -0.2750 0.2145 0.103 Uiso 1 1 calc R . .
H16C H 0.1954 -0.2127 0.2955 0.103 Uiso 1 1 calc R . .
C4 C 0.3629(4) 0.2155(4) 0.1864(3) 0.1131(19) Uani 1 1 d . . .
H4B H 0.4230 0.1945 0.2114 0.170 Uiso 1 1 calc R . .
H4C H 0.3506 0.2228 0.1324 0.170 Uiso 1 1 calc R . .
H4D H 0.3272 0.1507 0.1959 0.170 Uiso 1 1 calc R . .
C25 C 0.1865(2) 0.3796(4) 0.4866(2) 0.0878(13) Uani 1 1 d . . .
H25A H 0.2018 0.2953 0.5044 0.132 Uiso 1 1 calc R . .
H25B H 0.1273 0.3815 0.4524 0.132 Uiso 1 1 calc R . .
H25C H 0.1929 0.4338 0.5293 0.132 Uiso 1 1 calc R . .
C3 C 0.2547(2) 0.3677(5) 0.1800(2) 0.1078(18) Uani 1 1 d . . .
H3A H 0.2426 0.4439 0.2021 0.162 Uiso 1 1 calc R . .
H3B H 0.2190 0.3011 0.1874 0.162 Uiso 1 1 calc R . .
H3C H 0.2424 0.3800 0.1264 0.162 Uiso 1 1 calc R . .
C27 C 0.54573(19) 0.1727(3) 0.46345(18) 0.0503(7) Uani 1 1 d . . .
H27A H 0.5690 0.0934 0.4552 0.075 Uiso 1 1 calc R . .
H27B H 0.5908 0.2351 0.4764 0.075 Uiso 1 1 calc R . .
H27C H 0.4997 0.1975 0.4177 0.075 Uiso 1 1 calc R . .
C15 C 0.2793(2) -0.1463(4) 0.1645(2) 0.0749(10) Uani 1 1 d . . .
H15A H 0.2930 -0.0698 0.1438 0.112 Uiso 1 1 calc R . .
H15B H 0.2393 -0.1949 0.1242 0.112 Uiso 1 1 calc R . .
H15C H 0.3315 -0.1938 0.1880 0.112 Uiso 1 1 calc R . .
C13 C 0.0295(3) 0.2038(4) 0.3164(2) 0.0759(11) Uani 1 1 d . . .
H13A H 0.0280 0.2664 0.3529 0.114 Uiso 1 1 calc R . .
H13B H 0.0582 0.1298 0.3428 0.114 Uiso 1 1 calc R . .
H13C H -0.0288 0.1830 0.2846 0.114 Uiso 1 1 calc R . .
C2 C 0.4002(2) 0.4324(4) 0.2039(2) 0.0825(13) Uani 1 1 d . . .
H2B H 0.3902 0.5101 0.2256 0.124 Uiso 1 1 calc R . .
H2C H 0.3877 0.4432 0.1501 0.124 Uiso 1 1 calc R . .
H2D H 0.4599 0.4080 0.2279 0.124 Uiso 1 1 calc R . .
C24 C 0.2229(3) 0.5498(4) 0.4148(3) 0.118(2) Uani 1 1 d . . .
H24A H 0.2560 0.5689 0.3827 0.178 Uiso 1 1 calc R . .
H24B H 0.2367 0.6094 0.4559 0.178 Uiso 1 1 calc R . .
H24C H 0.1621 0.5544 0.3853 0.178 Uiso 1 1 calc R . .
C12 C 0.0350(2) 0.3711(3) 0.2283(2) 0.0808(11) Uani 1 1 d . . .
H12A H 0.0362 0.4342 0.2654 0.121 Uiso 1 1 calc R . .
H12B H -0.0241 0.3535 0.1974 0.121 Uiso 1 1 calc R . .
H12C H 0.0659 0.4010 0.1965 0.121 Uiso 1 1 calc R . .
O40 O 0.0807(8) 0.4406(14) 0.0409(8) 0.105(4) Uiso 0.348(10) 1 d PD A -1
C41 C 0.0053(13) 0.3671(14) -0.0031(10) 0.107(5) Uiso 0.348(10) 1 d PD A -1
H41A H -0.0188 0.3261 0.0314 0.128 Uiso 0.348(10) 1 calc PR A -1
H41B H 0.0229 0.3024 -0.0312 0.128 Uiso 0.348(10) 1 calc PR A -1
C42 C -0.0629(9) 0.4479(18) -0.0578(8) 0.067(4) Uiso 0.348(10) 1 d PD A -1
H42A H -0.1202 0.4101 -0.0729 0.081 Uiso 0.348(10) 1 calc PR A -1
H42B H -0.0491 0.4688 -0.1029 0.081 Uiso 0.348(10) 1 calc PR A -1
C43 C -0.0539(10) 0.5600(17) -0.0053(10) 0.101(5) Uiso 0.348(10) 1 d PD A -1
H43A H -0.0778 0.6357 -0.0339 0.121 Uiso 0.348(10) 1 calc PR A -1
H43B H -0.0815 0.5448 0.0320 0.121 Uiso 0.348(10) 1 calc PR A -1
C44 C 0.0431(10) 0.5678(15) 0.0315(9) 0.073(4) Uiso 0.348(10) 1 d PD A -1
H44A H 0.0668 0.6179 -0.0001 0.088 Uiso 0.348(10) 1 calc PR A -1
H44B H 0.0581 0.6083 0.0809 0.088 Uiso 0.348(10) 1 calc PR A -1
O40' O 0.0423(18) 0.523(3) 0.0494(16) 0.105(4) Uiso 0.152(10) 1 d PD A -2
C41' C 0.042(2) 0.406(4) 0.008(3) 0.107(5) Uiso 0.152(10) 1 d PD A -2
H41C H 0.0656 0.3379 0.0436 0.128 Uiso 0.152(10) 1 calc PR A -2
H41D H 0.0759 0.4152 -0.0248 0.128 Uiso 0.152(10) 1 calc PR A -2
C42' C -0.0519(19) 0.380(3) -0.0389(17) 0.067(4) Uiso 0.152(10) 1 d PD A -2
H42C H -0.0567 0.3235 -0.0808 0.081 Uiso 0.152(10) 1 calc PR A -2
H42D H -0.0828 0.3448 -0.0078 0.081 Uiso 0.152(10) 1 calc PR A -2
C43' C -0.085(2) 0.508(3) -0.067(2) 0.101(5) Uiso 0.152(10) 1 d PD A -2
H43C H -0.0785 0.5259 -0.1159 0.121 Uiso 0.152(10) 1 calc PR A -2
H43D H -0.1461 0.5167 -0.0731 0.121 Uiso 0.152(10) 1 calc PR A -2
C44' C -0.030(3) 0.592(3) -0.006(2) 0.073(4) Uiso 0.152(10) 1 d PD A -2
H44C H -0.0068 0.6581 -0.0293 0.088 Uiso 0.152(10) 1 calc PR A -2
H44D H -0.0652 0.6304 0.0198 0.088 Uiso 0.152(10) 1 calc PR A -2

loop_
_atom_site_aniso_label
_atom_site_aniso_U_11
_atom_site_aniso_U_22
_atom_site_aniso_U_33
_atom_site_aniso_U_23
_atom_site_aniso_U_13
_atom_site_aniso_U_12
Cu1 0.03115(18) 0.0404(2) 0.02889(18) 0.00221(13) 0.01178(13) -0.00591(13)
N3 0.0234(9) 0.0301(10) 0.0259(10) 0.0005(8) 0.0083(8) -0.0007(8)
N4 0.0240(9) 0.0289(10) 0.0271(10) 0.0016(8) 0.0088(8) 0.0023(8)
C17 0.0316(12) 0.0288(12) 0.0252(12) -0.0023(10) 0.0142(10) -0.0048(10)
N1 0.0267(10) 0.0403(12) 0.0263(11) 0.0001(9) 0.0068(8) -0.0049(8)
N2 0.0283(10) 0.0345(11) 0.0301(11) -0.0003(9) 0.0104(9) -0.0023(8)
O1 0.0485(11) 0.0577(12) 0.0257(9) 0.0006(8) 0.0121(8) -0.0208(9)
O3 0.0581(12) 0.0511(11) 0.0313(11) 0.0058(8) 0.0158(9) -0.0118(9)
N5 0.0391(12) 0.0337(12) 0.0369(13) 0.0005(9) 0.0163(10) -0.0044(9)
C1 0.0266(11) 0.0298(12) 0.0291(13) 0.0011(10) 0.0110(10) 0.0002(9)
C22 0.0286(12) 0.0323(13) 0.0304(13) -0.0007(10) 0.0111(10) -0.0040(10)
C5 0.0325(13) 0.0495(16) 0.0284(13) -0.0014(11) 0.0084(11) -0.0143(11)
O2 0.0885(16) 0.0447(12) 0.0475(12) -0.0034(10) 0.0222(11) -0.0321(12)
C18 0.0344(13) 0.0328(13) 0.0351(14) 0.0028(10) 0.0167(11) 0.0000(10)
N6 0.0478(13) 0.0753(17) 0.0295(12) 0.0078(12) 0.0142(10) -0.0198(13)
C19 0.0483(15) 0.0279(13) 0.0444(15) -0.0032(11) 0.0255(13) -0.0003(11)
C6 0.0265(13) 0.0588(17) 0.0371(15) 0.0082(13) 0.0050(11) -0.0079(12)
C20 0.0469(15) 0.0351(14) 0.0378(15) -0.0087(11) 0.0184(12) -0.0114(12)
C26 0.0278(12) 0.0316(13) 0.0397(14) -0.0037(11) 0.0087(11) -0.0030(10)
C10 0.0353(14) 0.0558(17) 0.0359(15) -0.0037(13) 0.0113(12) -0.0148(12)
C21 0.0320(13) 0.0396(15) 0.0369(14) -0.0042(11) 0.0094(11) -0.0065(11)
C14 0.0530(17) 0.0511(17) 0.0455(17) -0.0183(13) 0.0218(14) -0.0154(14)
C7 0.0374(15) 0.076(2) 0.0429(17) 0.0055(16) 0.0087(13) -0.0034(14)
C8 0.0391(16) 0.085(2) 0.0357(16) -0.0019(16) 0.0061(13) -0.0114(16)
C23 0.0388(14) 0.0401(15) 0.0516(17) -0.0028(13) 0.0127(13) 0.0097(12)
C9 0.0569(18) 0.074(2) 0.0400(17) -0.0135(15) 0.0213(14) -0.0206(16)
C28 0.0418(15) 0.0552(18) 0.0497(18) -0.0054(14) 0.0070(13) 0.0112(13)
C11 0.0377(15) 0.0582(18) 0.0552(19) 0.0001(15) 0.0065(14) 0.0079(13)
C16 0.066(2) 0.067(2) 0.071(2) -0.0026(18) 0.0210(19) -0.0079(17)
C4 0.180(5) 0.111(4) 0.080(3) -0.033(3) 0.086(4) -0.030(3)
C25 0.0407(18) 0.120(3) 0.105(3) 0.005(3) 0.029(2) 0.002(2)
C3 0.050(2) 0.174(5) 0.084(3) 0.075(3) 0.0032(19) -0.020(3)
C27 0.0578(18) 0.0382(15) 0.065(2) -0.0049(14) 0.0345(16) 0.0042(13)
C15 0.085(3) 0.078(2) 0.074(2) -0.014(2) 0.044(2) 0.004(2)
C13 0.079(2) 0.087(3) 0.069(2) 0.004(2) 0.036(2) 0.018(2)
C2 0.066(2) 0.115(3) 0.062(2) 0.036(2) 0.0164(18) -0.039(2)
C24 0.065(2) 0.079(3) 0.171(5) 0.062(3) -0.010(3) 0.009(2)
C12 0.078(3) 0.066(2) 0.094(3) 0.014(2) 0.024(2) 0.0180(19)

loop_
_atom_type_symbol
_atom_type_description
_atom_type_scat_dispersion_real
_atom_type_scat_dispersion_imag
_atom_type_scat_source
C C 0.0033 0.0016 'International Tables Vol C Tables 4.2.6.8 and 6.1.1.4'
H H 0.0000 0.0000 'International Tables Vol C Tables 4.2.6.8 and 6.1.1.4'
N N 0.0061 0.0033 'International Tables Vol C Tables 4.2.6.8 and 6.1.1.4'
O O 0.0106 0.0060 'International Tables Vol C Tables 4.2.6.8 and 6.1.1.4'
Cu Cu 0.3201 1.2651 'International Tables Vol C Tables 4.2.6.8 and 6.1.1.4'

loop_
_geom_angle_atom_site_label_1
_geom_angle_atom_site_label_2
_geom_angle_atom_site_label_3
_geom_angle
_geom_angle_site_symmetry_1
_geom_angle_site_symmetry_3
_geom_angle_publ_flag
O1 Cu1 N1 149.25(8) . . ?
O1 Cu1 N3 118.96(7) . . ?
N1 Cu1 N3 91.79(8) . . ?
N4 N3 C17 111.57(18) . . ?
N4 N3 Cu1 125.71(14) . . ?
C17 N3 Cu1 122.02(14) . . ?
N3 N4 C1 118.01(18) . . ?
C18 C17 C22 122.5(2) . . ?
C18 C17 N3 118.5(2) . . ?
C22 C17 N3 118.89(19) . . ?
N2 N1 C5 111.03(18) . . ?
N2 N1 Cu1 127.25(15) . . ?
C5 N1 Cu1 121.44(15) . . ?
N1 N2 C1 119.37(19) . . ?
N6 O1 Cu1 119.94(14) . . ?
O3 N5 O2 122.4(2) . . ?
O3 N5 C1 119.2(2) . . ?
O2 N5 C1 118.5(2) . . ?
N2 C1 N4 135.1(2) . . ?
N2 C1 N5 111.72(19) . . ?
N4 C1 N5 112.35(19) . . ?
C21 C22 C17 117.1(2) . . ?
C21 C22 C26 121.7(2) . . ?
C17 C22 C26 121.1(2) . . ?
C10 C5 C6 123.5(2) . . ?
C10 C5 N1 118.6(2) . . ?
C6 C5 N1 117.8(2) . . ?
C19 C18 C17 117.7(2) . . ?
C19 C18 C23 121.4(2) . . ?
C17 C18 C23 120.9(2) . . ?
O1 N6 C3 111.1(2) . . ?
O1 N6 C2 107.2(2) . . ?
C3 N6 C2 111.0(3) . . ?
O1 N6 C4 107.8(3) . . ?
C3 N6 C4 110.3(4) . . ?
C2 N6 C4 109.3(3) . . ?
C20 C19 C18 121.3(2) . . ?
C20 C19 H19A 119.4 . . ?
C18 C19 H19A 119.4 . . ?
C7 C6 C5 117.0(3) . . ?
C7 C6 C11 121.2(3) . . ?
C5 C6 C11 121.8(2) . . ?
C21 C20 C19 120.0(2) . . ?
C21 C20 H20A 120.0 . . ?
C19 C20 H20A 120.0 . . ?
C22 C26 C28 113.4(2) . . ?
C22 C26 C27 109.9(2) . . ?
C28 C26 C27 110.8(2) . . ?
C22 C26 H26A 107.5 . . ?
C28 C26 H26A 107.5 . . ?
C27 C26 H26A 107.5 . . ?
C5 C10 C9 116.6(3) . . ?
C5 C10 C14 122.0(2) . . ?
C9 C10 C14 121.4(3) . . ?
C20 C21 C22 121.4(2) . . ?
C20 C21 H21A 119.3 . . ?
C22 C21 H21A 119.3 . . ?
C10 C14 C15 114.4(3) . . ?
C10 C14 C16 111.6(2) . . ?
C15 C14 C16 110.4(3) . . ?
C10 C14 H14A 106.7 . . ?
C15 C14 H14A 106.7 . . ?
C16 C14 H14A 106.7 . . ?
C8 C7 C6 120.4(3) . . ?
C8 C7 H7A 119.8 . . ?
C6 C7 H7A 119.8 . . ?
C7 C8 C9 122.3(3) . . ?
C7 C8 H8A 118.8 . . ?
C9 C8 H8A 118.8 . . ?
C24 C23 C25 112.6(3) . . ?
C24 C23 C18 113.8(3) . . ?
C25 C23 C18 111.3(2) . . ?
C24 C23 H23A 106.1 . . ?
C25 C23 H23A 106.1 . . ?
C18 C23 H23A 106.1 . . ?
C8 C9 C10 120.1(3) . . ?
C8 C9 H9A 120.0 . . ?
C10 C9 H9A 120.0 . . ?
C26 C28 H28A 109.5 . . ?
C26 C28 H28B 109.5 . . ?
H28A C28 H28B 109.5 . . ?
C26 C28 H28C 109.5 . . ?
H28A C28 H28C 109.5 . . ?
H28B C28 H28C 109.5 . . ?
C6 C11 C13 110.0(3) . . ?
C6 C11 C12 114.3(3) . . ?
C13 C11 C12 110.4(3) . . ?
C6 C11 H11A 107.3 . . ?
C13 C11 H11A 107.3 . . ?
C12 C11 H11A 107.3 . . ?
C14 C16 H16A 109.5 . . ?
C14 C16 H16B 109.5 . . ?
H16A C16 H16B 109.5 . . ?
C14 C16 H16C 109.5 . . ?
H16A C16 H16C 109.5 . . ?
H16B C16 H16C 109.5 . . ?
N6 C4 H4B 109.5 . . ?
N6 C4 H4C 109.5 . . ?
H4B C4 H4C 109.5 . . ?
N6 C4 H4D 109.5 . . ?
H4B C4 H4D 109.5 . . ?
H4C C4 H4D 109.5 . . ?
C23 C25 H25A 109.5 . . ?
C23 C25 H25B 109.5 . . ?
H25A C25 H25B 109.5 . . ?
C23 C25 H25C 109.5 . . ?
H25A C25 H25C 109.5 . . ?
H25B C25 H25C 109.5 . . ?
N6 C3 H3A 109.5 . . ?
N6 C3 H3B 109.5 . . ?
H3A C3 H3B 109.5 . . ?
N6 C3 H3C 109.5 . . ?
H3A C3 H3C 109.5 . . ?
H3B C3 H3C 109.5 . . ?
C26 C27 H27A 109.5 . . ?
C26 C27 H27B 109.5 . . ?
H27A C27 H27B 109.5 . . ?
C26 C27 H27C 109.5 . . ?
H27A C27 H27C 109.5 . . ?
H27B C27 H27C 109.5 . . ?
C14 C15 H15A 109.5 . . ?
C14 C15 H15B 109.5 . . ?
H15A C15 H15B 109.5 . . ?
C14 C15 H15C 109.5 . . ?
H15A C15 H15C 109.5 . . ?
H15B C15 H15C 109.5 . . ?
C11 C13 H13A 109.5 . . ?
C11 C13 H13B 109.5 . . ?
H13A C13 H13B 109.5 . . ?
C11 C13 H13C 109.5 . . ?
H13A C13 H13C 109.5 . . ?
H13B C13 H13C 109.5 . . ?
N6 C2 H2B 109.5 . . ?
N6 C2 H2C 109.5 . . ?
H2B C2 H2C 109.5 . . ?
N6 C2 H2D 109.5 . . ?
H2B C2 H2D 109.5 . . ?
H2C C2 H2D 109.5 . . ?
C23 C24 H24A 109.5 . . ?
C23 C24 H24B 109.5 . . ?
H24A C24 H24B 109.5 . . ?
C23 C24 H24C 109.5 . . ?
H24A C24 H24C 109.5 . . ?
H24B C24 H24C 109.5 . . ?
C11 C12 H12A 109.5 . . ?
C11 C12 H12B 109.5 . . ?
H12A C12 H12B 109.5 . . ?
C11 C12 H12C 109.5 . . ?
H12A C12 H12C 109.5 . . ?
H12B C12 H12C 109.5 . . ?
C41 O40 C44 100.8(11) . . ?
O40 C41 C42 111.4(11) . . ?
O40 C41 H41A 109.3 . . ?
C42 C41 H41A 109.3 . . ?
O40 C41 H41B 109.3 . . ?
C42 C41 H41B 109.3 . . ?
H41A C41 H41B 108.0 . . ?
C41 C42 C43 97.4(10) . . ?
C41 C42 H42A 112.3 . . ?
C43 C42 H42A 112.3 . . ?
C41 C42 H42B 112.3 . . ?
C43 C42 H42B 112.3 . . ?
H42A C42 H42B 109.9 . . ?
C44 C43 C42 100.9(10) . . ?
C44 C43 H43A 111.6 . . ?
C42 C43 H43A 111.6 . . ?
C44 C43 H43B 111.6 . . ?
C42 C43 H43B 111.6 . . ?
H43A C43 H43B 109.4 . . ?
O40 C44 C43 109.7(10) . . ?
O40 C44 H44A 109.7 . . ?
C43 C44 H44A 109.7 . . ?
O40 C44 H44B 109.7 . . ?
C43 C44 H44B 109.7 . . ?
H44A C44 H44B 108.2 . . ?
C41' O40' C44' 101.1(19) . . ?
O40' C41' C42' 106.3(19) . . ?
O40' C41' H41C 110.5 . . ?
C42' C41' H41C 110.5 . . ?
O40' C41' H41D 110.5 . . ?
C42' C41' H41D 110.5 . . ?
H41C C41' H41D 108.7 . . ?
C43' C42' C41' 102.4(16) . . ?
C43' C42' H42C 111.3 . . ?
C41' C42' H42C 111.3 . . ?
C43' C42' H42D 111.3 . . ?
C41' C42' H42D 111.3 . . ?
H42C C42' H42D 109.2 . . ?
C44' C43' C42' 102.8(14) . . ?
C44' C43' H43C 111.2 . . ?
C42' C43' H43C 111.2 . . ?
C44' C43' H43D 111.2 . . ?
C42' C43' H43D 111.2 . . ?
H43C C43' H43D 109.1 . . ?
O40' C44' C43' 112.1(15) . . ?
O40' C44' H44C 109.2 . . ?
C43' C44' H44C 109.2 . . ?
O40' C44' H44D 109.2 . . ?
C43' C44' H44D 109.2 . . ?
H44C C44' H44D 107.9 . . ?

loop_
_geom_bond_atom_site_label_1
_geom_bond_atom_site_label_2
_geom_bond_distance
_geom_bond_site_symmetry_2
_geom_bond_publ_flag
Cu1 O1 1.8853(17) . ?
Cu1 N1 1.9093(19) . ?
Cu1 N3 2.0005(19) . ?
N3 N4 1.296(3) . ?
N3 C17 1.449(3) . ?
N4 C1 1.349(3) . ?
C17 C18 1.397(3) . ?
C17 C22 1.400(3) . ?
N1 N2 1.297(3) . ?
N1 C5 1.452(3) . ?
N2 C1 1.336(3) . ?
O1 N6 1.399(3) . ?
O3 N5 1.223(3) . ?
N5 O2 1.226(3) . ?
N5 C1 1.462(3) . ?
C22 C21 1.399(3) . ?
C22 C26 1.514(3) . ?
C5 C10 1.389(4) . ?
C5 C6 1.414(4) . ?
C18 C19 1.390(3) . ?
C18 C23 1.519(3) . ?
N6 C3 1.460(4) . ?
N6 C2 1.483(4) . ?
N6 C4 1.495(5) . ?
C19 C20 1.380(4) . ?
C19 H19A 0.9500 . ?
C6 C7 1.390(4) . ?
C6 C11 1.501(4) . ?
C20 C21 1.377(4) . ?
C20 H20A 0.9500 . ?
C26 C28 1.521(3) . ?
C26 C27 1.534(4) . ?
C26 H26A 1.0000 . ?
C10 C9 1.413(4) . ?
C10 C14 1.509(4) . ?
C21 H21A 0.9500 . ?
C14 C15 1.523(4) . ?
C14 C16 1.525(4) . ?
C14 H14A 1.0000 . ?
C7 C8 1.368(4) . ?
C7 H7A 0.9500 . ?
C8 C9 1.372(4) . ?
C8 H8A 0.9500 . ?
C23 C24 1.491(4) . ?
C23 C25 1.513(5) . ?
C23 H23A 1.0000 . ?
C9 H9A 0.9500 . ?
C28 H28A 0.9800 . ?
C28 H28B 0.9800 . ?
C28 H28C 0.9800 . ?
C11 C13 1.508(5) . ?
C11 C12 1.533(4) . ?
C11 H11A 1.0000 . ?
C16 H16A 0.9800 . ?
C16 H16B 0.9800 . ?
C16 H16C 0.9800 . ?
C4 H4B 0.9800 . ?
C4 H4C 0.9800 . ?
C4 H4D 0.9800 . ?
C25 H25A 0.9800 . ?
C25 H25B 0.9800 . ?
C25 H25C 0.9800 . ?
C3 H3A 0.9800 . ?
C3 H3B 0.9800 . ?
C3 H3C 0.9800 . ?
C27 H27A 0.9800 . ?
C27 H27B 0.9800 . ?
C27 H27C 0.9800 . ?
C15 H15A 0.9800 . ?
C15 H15B 0.9800 . ?
C15 H15C 0.9800 . ?
C13 H13A 0.9800 . ?
C13 H13B 0.9800 . ?
C13 H13C 0.9800 . ?
C2 H2B 0.9800 . ?
C2 H2C 0.9800 . ?
C2 H2D 0.9800 . ?
C24 H24A 0.9800 . ?
C24 H24B 0.9800 . ?
C24 H24C 0.9800 . ?
C12 H12A 0.9800 . ?
C12 H12B 0.9800 . ?
C12 H12C 0.9800 . ?
O40 C41 1.484(16) . ?
O40 C44 1.503(15) . ?
C41 C42 1.528(15) . ?
C41 H41A 0.9900 . ?
C41 H41B 0.9900 . ?
C42 C43 1.550(15) . ?
C42 H42A 0.9900 . ?
C42 H42B 0.9900 . ?
C43 C44 1.533(15) . ?
C43 H43A 0.9900 . ?
C43 H43B 0.9900 . ?
C44 H44A 0.9900 . ?
C44 H44B 0.9900 . ?
O40' C41' 1.49(2) . ?
O40' C44' 1.50(2) . ?
C41' C42' 1.538(18) . ?
C41' H41C 0.9900 . ?
C41' H41D 0.9900 . ?
C42' C43' 1.525(18) . ?
C42' H42C 0.9900 . ?
C42' H42D 0.9900 . ?
C43' C44' 1.512(18) . ?
C43' H43C 0.9900 . ?
C43' H43D 0.9900 . ?
C44' H44C 0.9900 . ?
C44' H44D 0.9900 . ?

loop_
_geom_torsion_atom_site_label_1
_geom_torsion_atom_site_label_2
_geom_torsion_atom_site_label_3
_geom_torsion_atom_site_label_4
_geom_torsion
_geom_torsion_site_symmetry_1
_geom_torsion_site_symmetry_2
_geom_torsion_site_symmetry_3
_geom_torsion_site_symmetry_4
_geom_torsion_publ_flag
O1 Cu1 N3 N4 -172.13(16) . . . . ?
N1 Cu1 N3 N4 7.49(18) . . . . ?
O1 Cu1 N3 C17 18.33(19) . . . . ?
N1 Cu1 N3 C17 -162.05(16) . . . . ?
C17 N3 N4 C1 173.67(18) . . . . ?
Cu1 N3 N4 C1 3.2(3) . . . . ?
N4 N3 C17 C18 -98.7(2) . . . . ?
Cu1 N3 C17 C18 72.2(2) . . . . ?
N4 N3 C17 C22 85.5(2) . . . . ?
Cu1 N3 C17 C22 -103.6(2) . . . . ?
O1 Cu1 N1 N2 169.33(17) . . . . ?
N3 Cu1 N1 N2 -10.0(2) . . . . ?
O1 Cu1 N1 C5 -17.4(3) . . . . ?
N3 Cu1 N1 C5 163.21(18) . . . . ?
C5 N1 N2 C1 -172.2(2) . . . . ?
Cu1 N1 N2 C1 1.6(3) . . . . ?
N1 Cu1 O1 N6 3.1(3) . . . . ?
N3 Cu1 O1 N6 -177.63(17) . . . . ?
N1 N2 C1 N4 17.2(4) . . . . ?
N1 N2 C1 N5 -174.36(19) . . . . ?
N3 N4 C1 N2 -19.4(4) . . . . ?
N3 N4 C1 N5 172.14(18) . . . . ?
O3 N5 C1 N2 -172.3(2) . . . . ?
O2 N5 C1 N2 9.6(3) . . . . ?
O3 N5 C1 N4 -1.1(3) . . . . ?
O2 N5 C1 N4 -179.1(2) . . . . ?
C18 C17 C22 C21 1.7(3) . . . . ?
N3 C17 C22 C21 177.3(2) . . . . ?
C18 C17 C22 C26 -175.0(2) . . . . ?
N3 C17 C22 C26 0.7(3) . . . . ?
N2 N1 C5 C10 -84.8(3) . . . . ?
Cu1 N1 C5 C10 100.9(2) . . . . ?
N2 N1 C5 C6 98.4(3) . . . . ?
Cu1 N1 C5 C6 -75.8(3) . . . . ?
C22 C17 C18 C19 -2.1(3) . . . . ?
N3 C17 C18 C19 -177.8(2) . . . . ?
C22 C17 C18 C23 178.6(2) . . . . ?
N3 C17 C18 C23 2.9(3) . . . . ?
Cu1 O1 N6 C3 56.7(3) . . . . ?
Cu1 O1 N6 C2 178.1(2) . . . . ?
Cu1 O1 N6 C4 -64.3(3) . . . . ?
C17 C18 C19 C20 1.0(4) . . . . ?
C23 C18 C19 C20 -179.6(2) . . . . ?
C10 C5 C6 C7 1.6(4) . . . . ?
N1 C5 C6 C7 178.1(2) . . . . ?
C10 C5 C6 C11 178.0(3) . . . . ?
N1 C5 C6 C11 -5.4(4) . . . . ?
C18 C19 C20 C21 0.4(4) . . . . ?
C21 C22 C26 C28 35.3(3) . . . . ?
C17 C22 C26 C28 -148.2(2) . . . . ?
C21 C22 C26 C27 -89.3(3) . . . . ?
C17 C22 C26 C27 87.2(3) . . . . ?
C6 C5 C10 C9 -1.8(4) . . . . ?
N1 C5 C10 C9 -178.4(2) . . . . ?
C6 C5 C10 C14 179.3(2) . . . . ?
N1 C5 C10 C14 2.8(4) . . . . ?
C19 C20 C21 C22 -0.9(4) . . . . ?
C17 C22 C21 C20 -0.1(4) . . . . ?
C26 C22 C21 C20 176.5(2) . . . . ?
C5 C10 C14 C15 -137.8(3) . . . . ?
C9 C10 C14 C15 43.4(4) . . . . ?
C5 C10 C14 C16 96.0(3) . . . . ?
C9 C10 C14 C16 -82.8(3) . . . . ?
C5 C6 C7 C8 -0.3(4) . . . . ?
C11 C6 C7 C8 -176.7(3) . . . . ?
C6 C7 C8 C9 -0.7(5) . . . . ?
C19 C18 C23 C24 36.8(4) . . . . ?
C17 C18 C23 C24 -143.8(3) . . . . ?
C19 C18 C23 C25 -91.7(3) . . . . ?
C17 C18 C23 C25 87.6(3) . . . . ?
C7 C8 C9 C10 0.4(5) . . . . ?
C5 C10 C9 C8 0.8(4) . . . . ?
C14 C10 C9 C8 179.7(3) . . . . ?
C7 C6 C11 C13 91.1(3) . . . . ?
C5 C6 C11 C13 -85.2(3) . . . . ?
C7 C6 C11 C12 -33.7(4) . . . . ?
C5 C6 C11 C12 150.0(3) . . . . ?
C44 O40 C41 C42 19.8(17) . . . . ?
O40 C41 C42 C43 -40.0(15) . . . . ?
C41 C42 C43 C44 41.7(16) . . . . ?
C41 O40 C44 C43 9.6(17) . . . . ?
C42 C43 C44 O40 -34.0(17) . . . . ?
C44' O40' C41' C42' -34(6) . . . . ?
O40' C41' C42' C43' 40(4) . . . . ?
C41' C42' C43' C44' -29(4) . . . . ?
C41' O40' C44' C43' 15(6) . . . . ?
C42' C43' C44' O40' 9(5) . . . . ?
